data_7103740
loop_
_publ_author_name
'In, Yasuko'
'Ohishi, Hirofumi'
'Ishida, Toshimasa'
'Igarashi, Yasuhiro'

_publ_section_title
;
 Concerted interaction between conjugated double bond CHs and multiple OHs
 in polyene macrolide antibiotic chainin: weak =C--H&#x22EF;O interactions
 responsible for intrinsic molecular assembly
;
_journal_coden_ASTM CHCOFS
_journal_issue 14
_journal_name_full
;
 Chemical Communications (Cambridge, United Kingdom)
;
_journal_page_first 1692
_journal_page_last 1693
_journal_paper_doi 10.1039/b303047d
_journal_year 2003
_chemical_formula_sum 'C33 H54 O10'
_chemical_formula_weight 610.76
_chemical_name_common Chainin
_space_group_IT_number 19
_symmetry_cell_setting orthorhombic
_symmetry_space_group_name_Hall 'P 2ac 2ab'
_symmetry_space_group_name_H-M 'P 21 21 21'
_atom_sites_solution_hydrogens geom
_atom_sites_solution_primary direct
_atom_sites_solution_secondary difmap
_audit_creation_method SHELXL-97
_cell_angle_alpha 90.00
_cell_angle_beta 90.00
_cell_angle_gamma 90.00
_cell_formula_units_Z 4
_cell_length_a 8.9524(10)
_cell_length_b 9.9659(12)
_cell_length_c 37.371(4)
_cell_measurement_reflns_used 3454
_cell_measurement_temperature 263(2)
_cell_measurement_theta_max 21.67
_cell_measurement_theta_min 2.32
_cell_volume 3334.2(7)
_computing_cell_refinement 'Bruker SMART'
_computing_data_collection 'Bruker SMART'
_computing_data_reduction 'SAINT-Plus (Bruker, 1998)'
_computing_structure_refinement 'SHELXL-97 (Sheldrick, 1997)'
_computing_structure_solution 'SHELXS-97 (Sheldrick, 1997)'
_diffrn_ambient_temperature 263(2)
_diffrn_detector_area_resol_mean 8.366
_diffrn_measured_fraction_theta_full 0.963
_diffrn_measured_fraction_theta_max 0.963
_diffrn_measurement_device_type 'Bruker AXS SMART APEX CCD'
_diffrn_measurement_method 'phi and omega scans'
_diffrn_radiation_monochromator graphite
_diffrn_radiation_source 'MacScience, M18XCE rotating anode'
_diffrn_radiation_type MoK\a
_diffrn_radiation_wavelength 0.71069
_diffrn_reflns_av_R_equivalents 0.0636
_diffrn_reflns_av_sigmaI/netI 0.1022
_diffrn_reflns_limit_h_max 11
_diffrn_reflns_limit_h_min -11
_diffrn_reflns_limit_k_max 13
_diffrn_reflns_limit_k_min -12
_diffrn_reflns_limit_l_max 49
_diffrn_reflns_limit_l_min -30
_diffrn_reflns_number 20360
_diffrn_reflns_theta_full 28.29
_diffrn_reflns_theta_max 28.29
_diffrn_reflns_theta_min 1.09
_diffrn_standards_decay_% 0.28
_diffrn_standards_number 116
_exptl_absorpt_coefficient_mu 0.089
_exptl_absorpt_correction_T_max 0.9912
_exptl_absorpt_correction_T_min 0.9654
_exptl_absorpt_correction_type empirical
_exptl_absorpt_process_details '(SADABS; Sheldrick, 1996)'
_exptl_crystal_colour yellow
_exptl_crystal_density_diffrn 1.217
_exptl_crystal_density_method 'not measured'
_exptl_crystal_description plate
_exptl_crystal_F_000 1328
_exptl_crystal_size_max 0.40
_exptl_crystal_size_mid 0.20
_exptl_crystal_size_min 0.10
_refine_diff_density_max 0.215
_refine_diff_density_min -0.244
_refine_diff_density_rms 0.052
_refine_ls_abs_structure_details 'Flack H D (1983), Acta Cryst. A39, 876-881'
_refine_ls_abs_structure_Flack 0.3(16)
_refine_ls_extinction_method none
_refine_ls_goodness_of_fit_ref 1.002
_refine_ls_hydrogen_treatment mixed
_refine_ls_matrix_type full
_refine_ls_number_parameters 388
_refine_ls_number_reflns 7782
_refine_ls_number_restraints 0
_refine_ls_restrained_S_all 1.002
_refine_ls_R_factor_all 0.1642
_refine_ls_R_factor_gt 0.0696
_refine_ls_shift/su_max 0.002
_refine_ls_shift/su_mean 0.000
_refine_ls_structure_factor_coef Fsqd
_refine_ls_weighting_details 'calc w=1/[\s^2^(Fo^2^)+(0.0719P)^2^+1.7326P] where P=(Fo^2^+2Fc^2^)/3'
_refine_ls_weighting_scheme calc
_refine_ls_wR_factor_gt 0.1490
_refine_ls_wR_factor_ref 0.1910
_reflns_number_gt 4009
_reflns_number_total 7782
_reflns_threshold_expression >2sigma(I)
_cod_data_source_file b303047d.txt
_cod_data_source_block Chainin
_cod_original_sg_symbol_H-M 'P2(1)2(1)2(1) '
_cod_database_code 7103740

loop_
_symmetry_equiv_pos_as_xyz
'x, y, z'
'-x+1/2, -y, z+1/2'
'x+1/2, -y+1/2, -z'
'-x, y+1/2, -z+1/2'

loop_
_atom_site_label
_atom_site_type_symbol
_atom_site_fract_x
_atom_site_fract_y
_atom_site_fract_z
_atom_site_U_iso_or_equiv
_atom_site_adp_type
_atom_site_occupancy
_atom_site_symmetry_multiplicity
_atom_site_calc_flag
_atom_site_refinement_flags
_atom_site_disorder_assembly
_atom_site_disorder_group
O1 O 0.6711(3) 0.0353(3) 0.66965(8) 0.0515(8) Uani 1 1 d . . .
O3 O 0.2285(3) 0.1603(3) 0.65086(7) 0.0435(7) Uani 1 1 d . . .
O5 O 0.2349(3) 0.2109(4) 0.58425(8) 0.0633(10) Uani 1 1 d . . .
O7 O 0.2301(4) 0.3143(4) 0.52139(9) 0.0725(11) Uani 1 1 d . . .
O9 O 0.2290(4) 0.4211(4) 0.45896(9) 0.0737(12) Uani 1 1 d . . .
O11 O 0.2249(3) 0.5528(3) 0.39923(7) 0.0507(8) Uani 1 1 d . . .
O13 O 0.5527(3) 0.5561(3) 0.32881(7) 0.0489(8) Uani 1 1 d . . .
O15 O 0.7842(4) 0.9839(3) 0.34575(8) 0.0555(9) Uani 1 1 d . . .
O26 O 1.0792(3) 0.3423(3) 0.69444(7) 0.0451(7) Uani 1 1 d . . .
O27 O 0.6964(3) 0.2236(3) 0.70166(7) 0.0412(7) Uani 1 1 d . . .
C1 C 0.6164(5) 0.1315(4) 0.68438(10) 0.0362(9) Uani 1 1 d . . .
C1' C 0.3820(5) 0.0612(5) 0.71234(11) 0.0449(11) Uani 1 1 d . . .
C2 C 0.4522(4) 0.1582(4) 0.68552(10) 0.0364(9) Uani 1 1 d . . .
C2' C 0.4512(5) 0.0556(5) 0.74909(11) 0.0523(12) Uani 1 1 d . . .
C3 C 0.3869(4) 0.1409(4) 0.64807(11) 0.0366(9) Uani 1 1 d . . .
C3' C 0.4509(6) 0.1833(5) 0.77018(12) 0.0632(14) Uani 1 1 d . . .
C4 C 0.4502(5) 0.2388(4) 0.62066(10) 0.0381(10) Uani 1 1 d . . .
C4' C 0.2981(7) 0.2332(6) 0.77949(15) 0.0754(16) Uani 1 1 d . . .
C5 C 0.3933(5) 0.2173(4) 0.58280(11) 0.0422(10) Uani 1 1 d . . .
C6 C 0.4457(5) 0.3271(4) 0.55748(10) 0.0395(10) Uani 1 1 d . . .
C7 C 0.3902(4) 0.3166(4) 0.51941(11) 0.0396(10) Uani 1 1 d . . .
C8 C 0.4426(5) 0.4324(4) 0.49592(11) 0.0425(10) Uani 1 1 d . . .
C9 C 0.3884(5) 0.4289(4) 0.45777(11) 0.0380(10) Uani 1 1 d . . .
C10 C 0.4403(5) 0.5497(4) 0.43636(11) 0.0401(10) Uani 1 1 d . . .
C11 C 0.3868(5) 0.5528(4) 0.39794(10) 0.0387(10) Uani 1 1 d . . .
C12 C 0.4397(5) 0.6743(4) 0.37680(10) 0.0410(10) Uani 1 1 d . . .
C13 C 0.5864(5) 0.6483(4) 0.35699(10) 0.0376(10) Uani 1 1 d . . .
C14 C 0.6532(5) 0.7737(4) 0.34018(11) 0.0424(11) Uani 1 1 d . . .
C15 C 0.7189(5) 0.8768(4) 0.36619(11) 0.0392(10) Uani 1 1 d . . .
C16 C 0.8350(5) 0.8168(4) 0.38978(11) 0.0405(10) Uani 1 1 d . . .
C17 C 0.7984(5) 0.7848(4) 0.42336(11) 0.0450(11) Uani 1 1 d . . .
C18 C 0.8843(6) 0.7092(4) 0.44887(12) 0.0503(12) Uani 1 1 d . . .
C19 C 0.8286(6) 0.6707(5) 0.48047(12) 0.0541(12) Uani 1 1 d . . .
C20 C 0.9049(6) 0.5915(5) 0.50681(12) 0.0549(13) Uani 1 1 d . . .
C21 C 0.8400(5) 0.5555(5) 0.53802(12) 0.0517(12) Uani 1 1 d . . .
C22 C 0.9107(5) 0.4832(4) 0.56638(12) 0.0471(11) Uani 1 1 d . . .
C23 C 0.8470(5) 0.4628(4) 0.59812(12) 0.0481(12) Uani 1 1 d . . .
C24 C 0.9162(5) 0.4036(4) 0.62891(11) 0.0449(11) Uani 1 1 d . . .
C25 C 0.8541(5) 0.4012(5) 0.66107(13) 0.0466(11) Uani 1 1 d . . .
C26 C 0.9202(4) 0.3456(4) 0.69472(10) 0.0385(10) Uani 1 1 d . . .
C27 C 0.8580(4) 0.2072(4) 0.70281(11) 0.0393(10) Uani 1 1 d . . .
C28 C 0.9831(6) 0.7900(5) 0.37340(13) 0.0588(13) Uani 1 1 d . . .
C29 C 0.8994(6) 0.1534(6) 0.73915(14) 0.0721(16) Uani 1 1 d . . .
H1 H 0.4356 0.2501 0.6929 0.048 Uiso 1 1 d . . .
H2 H 0.4077 0.0518 0.6408 0.047 Uiso 1 1 d . . .
H3 H 0.4288 0.3284 0.6278 0.053 Uiso 1 1 d . . .
H4 H 0.5587 0.2292 0.6203 0.053 Uiso 1 1 d . . .
H5 H 0.4324 0.1352 0.5742 0.055 Uiso 1 1 d . . .
H6 H 0.4131 0.4122 0.5667 0.048 Uiso 1 1 d . . .
H7 H 0.5529 0.3278 0.5569 0.048 Uiso 1 1 d . . .
H8 H 0.4258 0.2349 0.5094 0.053 Uiso 1 1 d . . .
H9 H 0.4074 0.5148 0.5070 0.053 Uiso 1 1 d . . .
H10 H 0.5493 0.4351 0.4963 0.053 Uiso 1 1 d . . .
H11 H 0.4266 0.3510 0.4465 0.051 Uiso 1 1 d . . .
H12 H 0.4043 0.6279 0.4486 0.051 Uiso 1 1 d . . .
H13 H 0.5467 0.5504 0.4371 0.051 Uiso 1 1 d . . .
H14 H 0.4192 0.4727 0.3856 0.051 Uiso 1 1 d . . .
H15 H 0.3647 0.7012 0.3600 0.053 Uiso 1 1 d . . .
H16 H 0.4541 0.7480 0.3933 0.053 Uiso 1 1 d . . .
H17 H 0.6554 0.6094 0.3733 0.046 Uiso 1 1 d . . .
H18 H 0.7335 0.7471 0.3247 0.053 Uiso 1 1 d . . .
H19 H 0.5791 0.8175 0.3261 0.053 Uiso 1 1 d . . .
H20 H 0.6376 0.9111 0.3805 0.052 Uiso 1 1 d . . .
H21 H 0.7005 0.8167 0.4315 0.058 Uiso 1 1 d . . .
H22 H 0.9864 0.6821 0.4432 0.063 Uiso 1 1 d . . .
H23 H 0.7292 0.7025 0.4859 0.069 Uiso 1 1 d . . .
H24 H 1.0079 0.5617 0.5021 0.067 Uiso 1 1 d . . .
H25 H 0.7370 0.5809 0.5415 0.064 Uiso 1 1 d . . .
H26 H 1.0087 0.4441 0.5622 0.060 Uiso 1 1 d . . .
H27 H 0.7472 0.4957 0.6010 0.060 Uiso 1 1 d . . .
H28 H 1.0122 0.3615 0.6256 0.056 Uiso 1 1 d . . .
H29 H 0.7561 0.4397 0.6628 0.057 Uiso 1 1 d . . .
H30 H 0.8913 0.4034 0.7141 0.050 Uiso 1 1 d . . .
H31 H 0.8887 0.1465 0.6846 0.053 Uiso 1 1 d . . .
H32 H 1.0054 0.6973 0.3732 0.077 Uiso 1 1 d . . .
H33 H 0.9840 0.8224 0.3490 0.077 Uiso 1 1 d . . .
H34 H 1.0607 0.8367 0.3861 0.077 Uiso 1 1 d . . .
H35 H 0.8499 0.0670 0.7418 0.096 Uiso 1 1 d . . .
H36 H 1.0045 0.1369 0.7395 0.096 Uiso 1 1 d . . .
H37 H 0.8701 0.2111 0.7568 0.096 Uiso 1 1 d . . .
H38 H 0.2779 0.0827 0.7153 0.055 Uiso 1 1 d . . .
H39 H 0.3861 -0.0285 0.7021 0.055 Uiso 1 1 d . . .
H40 H 0.3974 -0.0105 0.7635 0.066 Uiso 1 1 d . . .
H41 H 0.5517 0.0231 0.7469 0.066 Uiso 1 1 d . . .
H42 H 0.5091 0.1728 0.7914 0.080 Uiso 1 1 d . . .
H43 H 0.5016 0.2506 0.7554 0.080 Uiso 1 1 d . . .
H44 H 0.3009 0.3177 0.7921 0.093 Uiso 1 1 d . . .
H45 H 0.2380 0.2476 0.7582 0.093 Uiso 1 1 d . . .
H46 H 0.2457 0.1703 0.7942 0.093 Uiso 1 1 d . . .
H47 H 0.1943 0.1685 0.6222 0.070 Uiso 1 1 d . . .
H48 H 0.1993 0.2428 0.5606 0.070 Uiso 1 1 d . . .
H49 H 0.1881 0.3394 0.4978 0.070 Uiso 1 1 d . . .
H50 H 0.1969 0.5564 0.3726 0.070 Uiso 1 1 d . . .
H51 H 1.1183 0.2643 0.6794 0.070 Uiso 1 1 d . . .
H52 H 0.2229 0.4765 0.4400 0.070 Uiso 1 1 d . . .
H53 H 0.6248 0.4625 0.3266 0.070 Uiso 1 1 d . . .
H54 H 0.6991 1.0051 0.3337 0.070 Uiso 1 1 d . . .

loop_
_atom_site_aniso_label
_atom_site_aniso_U_11
_atom_site_aniso_U_22
_atom_site_aniso_U_33
_atom_site_aniso_U_23
_atom_site_aniso_U_13
_atom_site_aniso_U_12
O1 0.056(2) 0.051(2) 0.0479(18) -0.0147(16) -0.0046(15) 0.0092(15)
O3 0.0378(17) 0.0469(17) 0.0459(17) 0.0013(14) 0.0009(13) -0.0016(13)
O5 0.0402(19) 0.101(3) 0.049(2) 0.0185(18) -0.0041(15) -0.0127(18)
O7 0.0394(19) 0.123(3) 0.056(2) 0.035(2) -0.0099(16) -0.020(2)
O9 0.048(2) 0.117(3) 0.056(2) 0.037(2) -0.0121(16) -0.028(2)
O11 0.0397(17) 0.074(2) 0.0381(17) 0.0057(15) -0.0040(13) -0.0001(15)
O13 0.062(2) 0.0439(17) 0.0412(17) -0.0148(14) -0.0043(15) -0.0008(15)
O15 0.065(2) 0.0370(16) 0.065(2) 0.0189(15) -0.0166(17) -0.0079(16)
O26 0.0387(17) 0.0510(18) 0.0457(17) 0.0025(14) 0.0012(13) -0.0048(14)
O27 0.0360(16) 0.0440(17) 0.0436(16) -0.0041(14) -0.0024(14) -0.0002(13)
C1 0.048(2) 0.032(2) 0.029(2) -0.0010(18) -0.0021(19) -0.0012(19)
C1' 0.050(3) 0.052(3) 0.032(2) -0.002(2) 0.0020(19) -0.006(2)
C2 0.040(2) 0.033(2) 0.036(2) -0.0051(19) 0.0014(18) -0.0001(18)
C2' 0.061(3) 0.055(3) 0.040(3) 0.002(2) -0.004(2) 0.001(2)
C3 0.039(2) 0.034(2) 0.037(2) -0.0024(18) 0.0011(18) 0.0019(18)
C3' 0.074(4) 0.075(4) 0.041(3) -0.005(3) 0.001(2) -0.019(3)
C4 0.042(2) 0.033(2) 0.039(2) 0.0006(18) -0.0052(19) -0.0002(19)
C4' 0.079(4) 0.072(4) 0.075(4) -0.024(3) 0.004(3) -0.004(3)
C5 0.039(2) 0.046(3) 0.042(2) 0.008(2) -0.004(2) -0.002(2)
C6 0.043(2) 0.038(2) 0.038(2) 0.0036(19) 0.0005(19) -0.004(2)
C7 0.034(2) 0.044(3) 0.041(2) 0.0050(19) -0.0009(18) -0.0026(19)
C8 0.048(3) 0.042(2) 0.037(2) 0.007(2) -0.003(2) -0.003(2)
C9 0.035(2) 0.039(2) 0.040(2) 0.0041(19) -0.0039(19) -0.0034(19)
C10 0.038(2) 0.041(2) 0.041(2) 0.004(2) -0.006(2) 0.003(2)
C11 0.045(3) 0.036(2) 0.035(2) -0.0006(19) 0.0037(19) -0.0002(19)
C12 0.047(3) 0.036(2) 0.040(2) 0.0054(19) 0.002(2) 0.005(2)
C13 0.045(3) 0.036(2) 0.032(2) -0.0029(18) -0.0040(19) 0.0048(19)
C14 0.050(3) 0.042(2) 0.035(2) 0.0052(19) -0.0019(19) -0.003(2)
C15 0.046(2) 0.035(2) 0.037(2) 0.0057(18) -0.0041(19) -0.0005(19)
C16 0.053(3) 0.032(2) 0.036(2) 0.0001(19) -0.011(2) 0.004(2)
C17 0.059(3) 0.038(2) 0.038(2) -0.002(2) -0.003(2) 0.000(2)
C18 0.072(3) 0.041(3) 0.039(3) 0.001(2) -0.013(2) 0.001(2)
C19 0.072(3) 0.050(3) 0.040(3) 0.004(2) -0.015(2) 0.004(3)
C20 0.074(3) 0.049(3) 0.041(3) 0.006(2) -0.010(3) -0.006(3)
C21 0.066(3) 0.043(3) 0.046(3) 0.001(2) -0.013(2) 0.001(2)
C22 0.062(3) 0.035(2) 0.044(3) 0.004(2) -0.013(2) -0.005(2)
C23 0.060(3) 0.034(2) 0.049(3) 0.010(2) -0.013(2) -0.005(2)
C24 0.059(3) 0.036(2) 0.040(3) 0.0046(19) -0.002(2) 0.000(2)
C25 0.038(2) 0.049(3) 0.053(3) 0.010(2) -0.003(2) 0.004(2)
C26 0.035(2) 0.044(2) 0.036(2) -0.0028(19) 0.0013(18) -0.0022(19)
C27 0.034(2) 0.044(3) 0.041(2) 0.005(2) -0.0014(18) 0.0000(18)
C28 0.055(3) 0.061(3) 0.061(3) 0.012(3) -0.008(3) 0.009(3)
C29 0.069(4) 0.090(4) 0.057(3) 0.032(3) -0.009(3) -0.021(3)

loop_
_atom_type_symbol
_atom_type_description
_atom_type_scat_dispersion_real
_atom_type_scat_dispersion_imag
_atom_type_scat_source
C C 0.0033 0.0016 'International Tables Vol C Tables 4.2.6.8 and 6.1.1.4'
H H 0.0000 0.0000 'International Tables Vol C Tables 4.2.6.8 and 6.1.1.4'
O O 0.0106 0.0060 'International Tables Vol C Tables 4.2.6.8 and 6.1.1.4'

loop_
_geom_angle_atom_site_label_1
_geom_angle_atom_site_label_2
_geom_angle_atom_site_label_3
_geom_angle
_geom_angle_site_symmetry_1
_geom_angle_site_symmetry_3
_geom_angle_publ_flag
C1 O27 C27 118.1(3) . . ?
O1 C1 O27 123.4(4) . . ?
O1 C1 C2 123.5(4) . . ?
O27 C1 C2 113.1(3) . . ?
C2' C1' C2 116.8(4) . . ?
C1 C2 C3 109.3(3) . . ?
C1 C2 C1' 108.1(3) . . ?
C3 C2 C1' 111.9(3) . . ?
C3' C2' C1' 116.6(4) . . ?
O3 C3 C2 107.3(3) . . ?
O3 C3 C4 109.3(3) . . ?
C2 C3 C4 113.7(3) . . ?
C2' C3' C4' 114.0(4) . . ?
C5 C4 C3 114.2(3) . . ?
O5 C5 C6 111.4(4) . . ?
O5 C5 C4 107.8(3) . . ?
C6 C5 C4 112.0(3) . . ?
C7 C6 C5 115.8(3) . . ?
O7 C7 C6 106.3(3) . . ?
O7 C7 C8 110.4(4) . . ?
C6 C7 C8 112.9(3) . . ?
C9 C8 C7 115.4(3) . . ?
O9 C9 C8 107.0(3) . . ?
O9 C9 C10 111.4(3) . . ?
C8 C9 C10 112.5(3) . . ?
C11 C10 C9 114.8(3) . . ?
O11 C11 C10 106.5(3) . . ?
O11 C11 C12 109.1(3) . . ?
C10 C11 C12 114.2(3) . . ?
C11 C12 C13 112.6(3) . . ?
O13 C13 C14 107.9(3) . . ?
O13 C13 C12 106.5(3) . . ?
C14 C13 C12 113.5(3) . . ?
C13 C14 C15 116.1(3) . . ?
O15 C15 C16 109.2(4) . . ?
O15 C15 C14 108.5(3) . . ?
C16 C15 C14 112.0(3) . . ?
C17 C16 C28 124.3(4) . . ?
C17 C16 C15 118.7(4) . . ?
C28 C16 C15 116.8(4) . . ?
C16 C17 C18 128.0(5) . . ?
C19 C18 C17 122.4(5) . . ?
C18 C19 C20 125.9(5) . . ?
C21 C20 C19 122.3(5) . . ?
C20 C21 C22 125.7(5) . . ?
C23 C22 C21 123.2(5) . . ?
C22 C23 C24 126.3(4) . . ?
C25 C24 C23 123.7(4) . . ?
C24 C25 C26 127.1(4) . . ?
O26 C26 C25 113.5(3) . . ?
O26 C26 C27 110.3(3) . . ?
C25 C26 C27 111.0(3) . . ?
O27 C27 C29 108.1(4) . . ?
O27 C27 C26 104.9(3) . . ?
C29 C27 C26 114.4(4) . . ?

loop_
_geom_bond_atom_site_label_1
_geom_bond_atom_site_label_2
_geom_bond_distance
_geom_bond_site_symmetry_2
_geom_bond_publ_flag
O1 C1 1.209(5) . ?
O3 C3 1.435(5) . ?
O5 C5 1.420(5) . ?
O7 C7 1.435(5) . ?
O9 C9 1.431(5) . ?
O11 C11 1.450(5) . ?
O13 C13 1.430(5) . ?
O15 C15 1.437(5) . ?
O26 C26 1.424(5) . ?
O27 C1 1.332(5) . ?
O27 C27 1.457(5) . ?
C1 C2 1.494(6) . ?
C1' C2' 1.508(6) . ?
C1' C2 1.528(6) . ?
C2 C3 1.527(5) . ?
C2' C3' 1.497(7) . ?
C3 C4 1.525(6) . ?
C3' C4' 1.497(8) . ?
C4 C5 1.519(6) . ?
C5 C6 1.520(6) . ?
C6 C7 1.511(5) . ?
C7 C8 1.524(6) . ?
C8 C9 1.506(6) . ?
C9 C10 1.518(6) . ?
C10 C11 1.514(6) . ?
C11 C12 1.521(6) . ?
C12 C13 1.530(6) . ?
C13 C14 1.521(6) . ?
C14 C15 1.532(6) . ?
C15 C16 1.488(6) . ?
C16 C17 1.336(6) . ?
C16 C28 1.484(6) . ?
C17 C18 1.438(6) . ?
C18 C19 1.338(6) . ?
C19 C20 1.435(6) . ?
C20 C21 1.352(6) . ?
C21 C22 1.429(6) . ?
C22 C23 1.331(6) . ?
C23 C24 1.434(6) . ?
C24 C25 1.324(6) . ?
C25 C26 1.496(6) . ?
C26 C27 1.518(6) . ?
C27 C29 1.507(6) . ?

loop_
_cod_changelog_entry_id
_cod_changelog_entry_author
_cod_changelog_entry_date
_cod_changelog_entry_text
1 'Vaitkus, Antanas' 2022-05-07T03:15:00+03:00
;
 Replaced the '&#x00A5;' sequences with backslash symbols ('\')
 in multiple data values.
;

loop_
_cod_related_entry_id
_cod_related_entry_database
_cod_related_entry_code
1 ChemSpider 9760043
